data_7702736
loop_
_publ_author_name
'Subhan, Md. Abdus'
'Suzuki, Takayoshi'
'Kaizaki, Sumio'

_publ_section_title
;
 Solution NIR CD and MCD in 4f--4f transitions of a series of chiral
 3d--4f dinuclear complexes: X-ray structures of
 (\L-\D)-[(acac)2CrIII(\m-ox)LnIII(HBpz3)2] (Ln = Sm, Ho and Er)
;
_journal_issue 7
_journal_name_full 'Journal of the Chemical Society, Dalton Transactions'
_journal_page_first 1416
_journal_paper_doi 10.1039/b108770c
_journal_year 2002
_chemical_formula_moiety '? C30 H34 B2 Cr N12 O8 Sm, C H2 Cl2'
_chemical_formula_sum 'C31 H36 B2 Cl2 Cr N12 O8 Sm'
_chemical_formula_weight 999.59
_chemical_name_systematic
; 
lambda-Bis(pentane-2,4-dionato)chromium(III)(mu-oxalato)bis(hydridotris-
(pyradolyl)borato)samarium(III) Dichloromethane Solvate
;
_space_group_IT_number 4
_space_group_name_Hall 'P 2yb'
_space_group_name_H-M_alt 'P 1 21 1'
_symmetry_cell_setting monoclinic
_symmetry_space_group_name_H-M 'P 1 21 1'
_atom_sites_solution_hydrogens geom
_atom_sites_solution_primary direct
_atom_sites_solution_secondary difmap
_audit_creation_method SHELXL-97
_cell_angle_alpha 90.00
_cell_angle_beta 89.97(2)
_cell_angle_gamma 90.00
_cell_formula_units_Z 4
_cell_length_a 23.252(7)
_cell_length_b 15.228(5)
_cell_length_c 12.142(3)
_cell_measurement_reflns_used 25
_cell_measurement_temperature 296(2)
_cell_measurement_theta_max 14.7
_cell_measurement_theta_min 12.8
_cell_volume 4299(2)
_computing_cell_refinement WinAFC
_computing_data_collection WinAFC
_computing_data_reduction 'teXsan Ver. 1.11'
_computing_molecular_graphics ORTEP
_computing_publication_material 'SHELXL-97 (Sheldrick, 1997)'
_computing_structure_refinement 'SHELXL-97 (Sheldrick, 1997)'
_computing_structure_solution 'SHELXS-86 (Sheldrick, 1990)'
_diffrn_ambient_temperature 296(2)
_diffrn_measured_fraction_theta_full 0.997
_diffrn_measured_fraction_theta_max 0.997
_diffrn_measurement_device_type 'Rigaku AFC7R'
_diffrn_measurement_method \w
_diffrn_radiation_monochromator graphite
_diffrn_radiation_source 'rotating anode'
_diffrn_radiation_type 'Mo K\a'
_diffrn_radiation_wavelength 0.71069
_diffrn_reflns_av_R_equivalents 0.0528
_diffrn_reflns_av_sigmaI/netI 0.0932
_diffrn_reflns_limit_h_max 30
_diffrn_reflns_limit_h_min -14
_diffrn_reflns_limit_k_max 19
_diffrn_reflns_limit_k_min 0
_diffrn_reflns_limit_l_max 15
_diffrn_reflns_limit_l_min -15
_diffrn_reflns_number 10989
_diffrn_reflns_theta_full 27.51
_diffrn_reflns_theta_max 27.51
_diffrn_reflns_theta_min 2.63
_diffrn_standards_decay_% 1.07
_diffrn_standards_interval_count 150
_diffrn_standards_number 3
_exptl_absorpt_coefficient_mu 1.789
_exptl_absorpt_correction_T_max 0.750
_exptl_absorpt_correction_T_min 0.652
_exptl_absorpt_correction_type integration
_exptl_absorpt_process_details Coppens_numerical
_exptl_crystal_colour purple
_exptl_crystal_density_diffrn 1.544
_exptl_crystal_density_method 'not measured'
_exptl_crystal_description prism
_exptl_crystal_F_000 2000
_exptl_crystal_size_max 0.24
_exptl_crystal_size_mid 0.22
_exptl_crystal_size_min 0.20
_refine_diff_density_max 3.187
_refine_diff_density_min -1.818
_refine_diff_density_rms 0.138
_refine_ls_abs_structure_details 'Flack H D (1983), Acta Cryst. A39, 876-881'
_refine_ls_abs_structure_Flack 0.17(2)
_refine_ls_extinction_method none
_refine_ls_goodness_of_fit_ref 1.018
_refine_ls_hydrogen_treatment constr
_refine_ls_matrix_type full
_refine_ls_number_parameters 1035
_refine_ls_number_reflns 10242
_refine_ls_number_restraints 1
_refine_ls_restrained_S_all 1.018
_refine_ls_R_factor_all 0.1075
_refine_ls_R_factor_gt 0.0524
_refine_ls_shift/su_max 0.027
_refine_ls_shift/su_mean 0.002
_refine_ls_structure_factor_coef Fsqd
_refine_ls_weighting_details 'calc w=1/[\s^2^(Fo^2^)+(0.1000P)^2^+0.0000P] where P=(Fo^2^+2Fc^2^)/3'
_refine_ls_weighting_scheme calc
_refine_ls_wR_factor_gt 0.1388
_refine_ls_wR_factor_ref 0.1624
_reflns_number_gt 6870
_reflns_number_total 10242
_reflns_threshold_expression 'I > 2\s(I)'
_cod_data_source_file b108770c.txt
_cod_data_source_block lambdaCrSm
_cod_database_code 7702736

loop_
_symmetry_equiv_pos_as_xyz
'x, y, z'
'-x, y+1/2, -z'

loop_
_atom_site_label
_atom_site_type_symbol
_atom_site_fract_x
_atom_site_fract_y
_atom_site_fract_z
_atom_site_U_iso_or_equiv
_atom_site_adp_type
_atom_site_occupancy
_atom_site_symmetry_multiplicity
_atom_site_calc_flag
_atom_site_refinement_flags
Sm1 Sm 0.47622(3) 0.61262(3) 0.71249(5) 0.03963(15) Uani 1 1 d .
Sm6 Sm 0.02375(3) 0.53364(4) 0.21252(5) 0.03774(15) Uani 1 1 d .
Cr1 Cr 0.30219(8) 0.37309(14) 0.85381(17) 0.0435(4) Uani 1 1 d .
Cr6 Cr 0.19765(8) 0.77630(13) 0.35446(17) 0.0421(4) Uani 1 1 d .
Cl1 Cl 0.6598(4) 0.3522(9) 0.9258(8) 0.184(5) Uani 1 1 d .
Cl2 Cl 0.7123(8) 0.2130(12) 1.0406(10) 0.249(8) Uani 1 1 d .
Cl3 Cl 0.2156(9) 0.4427(13) 0.4532(9) 0.274(9) Uani 1 1 d .
Cl4 Cl 0.1591(6) 0.3042(12) 0.5771(9) 0.222(6) Uani 1 1 d .
O1 O 0.3027(4) 0.3240(7) 0.7077(8) 0.052(2) Uani 1 1 d .
O01 O 0.4574(4) 0.4731(6) 0.7908(7) 0.043(2) Uani 1 1 d .
O2 O 0.3004(5) 0.2576(7) 0.9181(10) 0.071(3) Uani 1 1 d .
O02 O 0.3753(4) 0.5917(6) 0.7436(8) 0.049(2) Uani 1 1 d .
O3 O 0.3038(4) 0.4291(7) 0.9984(8) 0.058(2) Uani 1 1 d .
O03 O 0.3887(4) 0.3809(6) 0.8478(7) 0.0451(19) Uani 1 1 d .
O4 O 0.2195(4) 0.3866(7) 0.8470(9) 0.057(2) Uani 1 1 d .
O04 O 0.3092(4) 0.4942(6) 0.7879(8) 0.048(2) Uani 1 1 d .
O6 O 0.1974(5) 0.8316(7) 0.2072(8) 0.060(3) Uani 1 1 d .
O06 O 0.0418(4) 0.6820(6) 0.2913(7) 0.0403(19) Uani 1 1 d .
O7 O 0.1966(5) 0.8926(6) 0.4226(9) 0.062(3) Uani 1 1 d .
O07 O 0.1235(4) 0.5602(5) 0.2415(7) 0.0435(19) Uani 1 1 d .
O8 O 0.1956(4) 0.7244(6) 0.5000(7) 0.048(2) Uani 1 1 d .
O08 O 0.1117(4) 0.7729(6) 0.3475(7) 0.0445(19) Uani 1 1 d .
O9 O 0.2801(4) 0.7679(7) 0.3490(8) 0.057(2) Uani 1 1 d .
O09 O 0.1915(4) 0.6581(6) 0.2880(8) 0.050(2) Uani 1 1 d .
N11 N 0.4720(5) 0.5166(7) 0.4500(8) 0.051(3) Uani 1 1 d .
N12 N 0.4385(5) 0.5286(8) 0.5415(8) 0.048(2) Uani 1 1 d .
N16 N 0.0290(5) 0.6360(6) -0.0495(9) 0.047(3) Uani 1 1 d .
N17 N 0.0625(4) 0.6249(7) 0.0406(8) 0.041(2) Uani 1 1 d .
N21 N 0.5714(5) 0.5214(7) 0.5327(9) 0.050(3) Uani 1 1 d .
N22 N 0.5580(4) 0.5240(7) 0.6410(8) 0.047(2) Uani 1 1 d .
N26 N -0.0725(5) 0.6309(7) 0.0326(10) 0.051(3) Uani 1 1 d .
N27 N -0.0557(5) 0.6295(7) 0.1413(9) 0.051(3) Uani 1 1 d .
N31 N 0.5245(5) 0.6597(7) 0.4475(9) 0.043(2) Uani 1 1 d .
N32 N 0.5008(5) 0.6989(8) 0.5396(9) 0.049(2) Uani 1 1 d .
N36 N -0.0254(5) 0.4948(8) -0.0516(10) 0.050(3) Uani 1 1 d .
N37 N -0.0009(5) 0.4556(7) 0.0369(8) 0.047(2) Uani 1 1 d .
N41 N 0.4963(7) 0.7128(9) 0.9725(10) 0.071(4) Uani 1 1 d .
N42 N 0.4825(6) 0.6316(8) 0.9211(10) 0.061(3) Uani 1 1 d .
N46 N 0.0058(7) 0.4406(8) 0.4703(9) 0.068(4) Uani 1 1 d .
N47 N 0.0177(6) 0.5188(8) 0.4258(9) 0.059(3) Uani 1 1 d .
N51 N 0.4614(6) 0.8206(8) 0.8311(9) 0.060(3) Uani 1 1 d .
N52 N 0.4368(6) 0.7655(8) 0.7546(10) 0.055(3) Uani 1 1 d .
N56 N 0.0394(6) 0.3315(7) 0.3301(10) 0.059(3) Uani 1 1 d .
N57 N 0.0641(6) 0.3873(7) 0.2555(9) 0.054(3) Uani 1 1 d .
N61 N 0.5638(6) 0.7728(9) 0.8379(10) 0.066(4) Uani 1 1 d .
N62 N 0.5658(6) 0.7063(10) 0.7586(10) 0.065(3) Uani 1 1 d .
N66 N -0.0638(5) 0.3800(9) 0.3335(10) 0.060(3) Uani 1 1 d .
N67 N -0.0632(6) 0.4461(9) 0.2564(9) 0.062(3) Uani 1 1 d .
C1 C 0.3145(10) 0.221(2) 0.5644(16) 0.111(9) Uani 1 1 d .
H1A H 0.3124 0.1584 0.5532 0.129 Uiso 1 1 calc R
H1B H 0.3500 0.2426 0.5348 0.129 Uiso 1 1 calc R
H1C H 0.2828 0.2486 0.5278 0.129 Uiso 1 1 calc R
C01 C 0.4070(5) 0.4521(8) 0.8093(10) 0.042(3) Uani 1 1 d .
C2 C 0.3119(8) 0.2399(15) 0.6833(19) 0.081(6) Uani 1 1 d .
C02 C 0.3593(5) 0.5191(7) 0.7766(8) 0.032(2) Uani 1 1 d .
C3 C 0.3194(10) 0.1791(14) 0.7619(19) 0.092(7) Uani 1 1 d .
H3 H 0.3302 0.1237 0.7371 0.109 Uiso 1 1 calc R
C4 C 0.3135(12) 0.1874(12) 0.874(2) 0.113(9) Uani 1 1 d .
C5 C 0.3219(18) 0.1103(15) 0.955(2) 0.188(19) Uani 1 1 d .
H5A H 0.2999 0.1207 1.0205 0.243 Uiso 1 1 calc R
H5B H 0.3619 0.1052 0.9734 0.243 Uiso 1 1 calc R
H5C H 0.3091 0.0568 0.9208 0.243 Uiso 1 1 calc R
C6 C 0.2793(11) 0.5094(19) 1.1563(15) 0.118(10) Uani 1 1 d .
H6A H 0.2661 0.4749 1.2174 0.130 Uiso 1 1 calc R
H6B H 0.2625 0.5669 1.1599 0.130 Uiso 1 1 calc R
H6C H 0.3205 0.5143 1.1592 0.130 Uiso 1 1 calc R
C06 C 0.0945(5) 0.7011(7) 0.3077(9) 0.033(2) Uani 1 1 d .
C7 C 0.2615(9) 0.4646(10) 1.0474(14) 0.077(5) Uani 1 1 d .
C07 C 0.1390(5) 0.6342(8) 0.2758(10) 0.042(3) Uani 1 1 d .
C8 C 0.2074(8) 0.4735(11) 1.0055(12) 0.066(4) Uani 1 1 d .
H8 H 0.1812 0.5077 1.0445 0.084 Uiso 1 1 calc R
C9 C 0.1891(6) 0.4350(10) 0.9086(13) 0.056(3) Uani 1 1 d .
C10 C 0.1289(6) 0.4507(13) 0.8713(17) 0.074(5) Uani 1 1 d .
H10A H 0.1057 0.4683 0.9330 0.086 Uiso 1 1 calc R
H10B H 0.1135 0.3977 0.8402 0.086 Uiso 1 1 calc R
H10C H 0.1285 0.4963 0.8166 0.086 Uiso 1 1 calc R
C13 C 0.3879(7) 0.4862(9) 0.5187(11) 0.052(3) Uani 1 1 d .
H13 H 0.3563 0.4846 0.5655 0.064 Uiso 1 1 calc R
C14 C 0.3905(7) 0.4468(10) 0.4180(12) 0.061(4) Uani 1 1 d .
H14 H 0.3623 0.4124 0.3848 0.072 Uiso 1 1 calc R
C15 C 0.4434(7) 0.4686(9) 0.3761(13) 0.061(4) Uani 1 1 d .
H15 H 0.4571 0.4525 0.3070 0.072 Uiso 1 1 calc R
C18 C 0.1113(6) 0.6671(9) 0.0171(12) 0.055(3) Uani 1 1 d .
H18 H 0.1422 0.6716 0.0654 0.065 Uiso 1 1 calc R
C19 C 0.1106(7) 0.7026(10) -0.0849(11) 0.058(4) Uani 1 1 d .
H19 H 0.1403 0.7325 -0.1200 0.072 Uiso 1 1 calc R
C20 C 0.0562(7) 0.6848(9) -0.1260(11) 0.058(4) Uani 1 1 d .
H20 H 0.0413 0.7031 -0.1933 0.069 Uiso 1 1 calc R
C23 C 0.5980(7) 0.4831(12) 0.6920(17) 0.072(5) Uani 1 1 d .
H23 H 0.5978 0.4731 0.7676 0.096 Uiso 1 1 calc R
C24 C 0.6411(9) 0.4557(13) 0.6235(17) 0.085(6) Uani 1 1 d .
H24 H 0.6754 0.4274 0.6406 0.099 Uiso 1 1 calc R
C25 C 0.6208(7) 0.4803(11) 0.5254(15) 0.070(4) Uani 1 1 d .
H25 H 0.6396 0.4694 0.4592 0.090 Uiso 1 1 calc R
C28 C -0.0969(7) 0.6676(10) 0.1985(14) 0.059(4) Uani 1 1 d .
H28 H -0.0984 0.6731 0.2748 0.074 Uiso 1 1 calc R
C29 C -0.1399(7) 0.6999(14) 0.1196(18) 0.086(6) Uani 1 1 d .
H29 H -0.1731 0.7316 0.1353 0.095 Uiso 1 1 calc R
C30 C -0.1216(7) 0.6745(12) 0.0213(16) 0.073(5) Uani 1 1 d .
H30 H -0.1401 0.6856 -0.0451 0.086 Uiso 1 1 calc R
C33 C 0.4975(8) 0.7825(11) 0.5138(13) 0.058(3) Uani 1 1 d .
H33 H 0.4829 0.8255 0.5604 0.066 Uiso 1 1 calc R
C34 C 0.5185(7) 0.7993(11) 0.4090(13) 0.063(4) Uani 1 1 d .
H34 H 0.5210 0.8531 0.3730 0.073 Uiso 1 1 calc R
C35 C 0.5349(7) 0.7177(10) 0.3703(12) 0.060(4) Uani 1 1 d .
H35 H 0.5505 0.7059 0.3014 0.075 Uiso 1 1 calc R
C38 C 0.0022(7) 0.3699(9) 0.0099(13) 0.052(3) Uani 1 1 d .
H38 H 0.0174 0.3269 0.0559 0.063 Uiso 1 1 calc R
C39 C -0.0194(6) 0.3533(9) -0.0921(12) 0.056(4) Uani 1 1 d .
H39 H -0.0221 0.2994 -0.1277 0.067 Uiso 1 1 calc R
C40 C -0.0363(6) 0.4342(10) -0.1306(11) 0.056(3) Uani 1 1 d .
H40 H -0.0524 0.4454 -0.1992 0.068 Uiso 1 1 calc R
C43 C 0.4710(9) 0.5813(10) 1.0090(12) 0.072(5) Uani 1 1 d .
H43 H 0.4579 0.5239 1.0015 0.089 Uiso 1 1 calc R
C44 C 0.4793(11) 0.6181(14) 1.1095(15) 0.102(7) Uani 1 1 d .
H44 H 0.4776 0.5919 1.1787 0.122 Uiso 1 1 calc R
C45 C 0.4915(10) 0.7070(15) 1.0822(14) 0.089(6) Uani 1 1 d .
H45 H 0.4955 0.7531 1.1318 0.099 Uiso 1 1 calc R
C48 C 0.0288(8) 0.5780(13) 0.5046(12) 0.072(5) Uani 1 1 d .
H48 H 0.0387 0.6366 0.4940 0.086 Uiso 1 1 calc R
C49 C 0.0229(11) 0.5352(17) 0.6054(11) 0.104(8) Uani 1 1 d .
H49 H 0.0274 0.5598 0.6749 0.123 Uiso 1 1 calc R
C50 C 0.0085(12) 0.4472(13) 0.5814(13) 0.103(8) Uani 1 1 d .
H50 H 0.0021 0.4024 0.6321 0.120 Uiso 1 1 calc R
C53 C 0.3896(9) 0.8067(13) 0.7180(15) 0.076(5) Uani 1 1 d .
H53 H 0.3648 0.7843 0.6648 0.087 Uiso 1 1 calc R
C54 C 0.3825(10) 0.8872(11) 0.7698(16) 0.077(5) Uani 1 1 d .
H54 H 0.3528 0.9275 0.7609 0.093 Uiso 1 1 calc R
C55 C 0.4292(11) 0.8931(11) 0.8365(15) 0.088(6) Uani 1 1 d .
H55 H 0.4377 0.9415 0.8804 0.101 Uiso 1 1 calc R
C58 C 0.1130(9) 0.3483(12) 0.2169(13) 0.074(5) Uani 1 1 d .
H58 H 0.1378 0.3709 0.1638 0.090 Uiso 1 1 calc R
C59 C 0.1190(10) 0.2679(12) 0.2725(19) 0.091(6) Uani 1 1 d .
H59 H 0.1490 0.2280 0.2646 0.103 Uiso 1 1 calc R
C60 C 0.0719(10) 0.2591(11) 0.3410(15) 0.079(5) Uani 1 1 d .
H60 H 0.0641 0.2114 0.3866 0.093 Uiso 1 1 calc R
C63 C 0.6166(7) 0.7086(14) 0.7216(17) 0.076(5) Uani 1 1 d .
H63 H 0.6292 0.6720 0.6652 0.088 Uiso 1 1 calc R
C64 C 0.6512(9) 0.7685(18) 0.770(2) 0.093(7) Uani 1 1 d .
H64 H 0.6898 0.7800 0.7565 0.117 Uiso 1 1 calc R
C65 C 0.6178(11) 0.8053(15) 0.8404(17) 0.096(8) Uani 1 1 d .
H65 H 0.6295 0.8498 0.8878 0.118 Uiso 1 1 calc R
C68 C -0.1177(8) 0.4501(12) 0.2192(13) 0.065(4) Uani 1 1 d .
H68 H -0.1309 0.4902 0.1674 0.085 Uiso 1 1 calc R
C69 C -0.1514(10) 0.3861(14) 0.269(2) 0.096(7) Uani 1 1 d .
H69 H -0.1898 0.3736 0.2543 0.124 Uiso 1 1 calc R
C70 C -0.1162(9) 0.3447(13) 0.3441(18) 0.089(7) Uani 1 1 d .
H70 H -0.1270 0.3006 0.3930 0.101 Uiso 1 1 calc R
C71 C 0.677(2) 0.236(3) 0.943(5) 0.26(3) Uani 1 1 d .
H71A H 0.6413 0.2034 0.9468 0.315 Uiso 1 1 calc R
H71B H 0.6974 0.2163 0.8775 0.315 Uiso 1 1 calc R
C72 C 0.182(2) 0.407(3) 0.564(3) 0.20(2) Uani 1 1 d .
H72A H 0.1480 0.4446 0.5727 0.177 Uiso 1 1 calc R
H72B H 0.2065 0.4193 0.6259 0.177 Uiso 1 1 calc R
C81 C 0.1842(11) 0.9341(19) 0.0641(18) 0.112(9) Uani 1 1 d .
H81A H 0.1769 0.9958 0.0556 0.163 Uiso 1 1 calc R
H81B H 0.1535 0.9012 0.0311 0.163 Uiso 1 1 calc R
H81C H 0.2198 0.9194 0.0288 0.163 Uiso 1 1 calc R
C82 C 0.1879(7) 0.9119(13) 0.1856(14) 0.067(5) Uani 1 1 d .
C83 C 0.1817(11) 0.9794(12) 0.263(2) 0.099(7) Uani 1 1 d .
H83 H 0.1742 1.0358 0.2374 0.120 Uiso 1 1 calc R
C84 C 0.1861(10) 0.9672(11) 0.3773(18) 0.085(6) Uani 1 1 d .
C85 C 0.1767(17) 1.0408(16) 0.454(3) 0.177(17) Uani 1 1 d .
H85A H 0.2072 1.0423 0.5070 0.192 Uiso 1 1 calc R
H85B H 0.1406 1.0332 0.4908 0.192 Uiso 1 1 calc R
H85C H 0.1762 1.0950 0.4132 0.192 Uiso 1 1 calc R
C86 C 0.2208(9) 0.6476(14) 0.6599(16) 0.091(6) Uani 1 1 d .
H86A H 0.1910 0.6820 0.6934 0.103 Uiso 1 1 calc R
H86B H 0.2541 0.6475 0.7067 0.103 Uiso 1 1 calc R
H86C H 0.2076 0.5885 0.6498 0.103 Uiso 1 1 calc R
C87 C 0.2363(7) 0.6866(10) 0.5499(12) 0.062(4) Uani 1 1 d .
C88 C 0.2913(7) 0.6838(13) 0.5065(15) 0.072(5) Uani 1 1 d .
H88 H 0.3186 0.6547 0.5488 0.083 Uiso 1 1 calc R
C89 C 0.3102(6) 0.7175(10) 0.4118(14) 0.059(4) Uani 1 1 d .
C90 C 0.3723(6) 0.7076(14) 0.3666(16) 0.075(5) Uani 1 1 d .
H90A H 0.3911 0.6597 0.4033 0.088 Uiso 1 1 calc R
H90B H 0.3933 0.7608 0.3796 0.088 Uiso 1 1 calc R
H90C H 0.3709 0.6961 0.2889 0.088 Uiso 1 1 calc R
B1 B 0.5326(9) 0.5562(11) 0.4407(15) 0.061(5) Uani 1 1 d .
H01 H 0.5492 0.5407 0.3691 0.077 Uiso 1 1 calc R
B2 B 0.5121(11) 0.7966(16) 0.9067(17) 0.080(6) Uani 1 1 d .
H02 H 0.5211 0.8452 0.9567 0.093 Uiso 1 1 calc R
B3 B -0.0303(7) 0.5949(11) -0.0594(12) 0.048(4) Uani 1 1 d .
H03 H -0.0462 0.6100 -0.1317 0.061 Uiso 1 1 calc R
B4 B -0.0084(9) 0.3574(13) 0.4038(15) 0.065(5) Uani 1 1 d .
H04 H -0.0171 0.3091 0.4545 0.078 Uiso 1 1 calc R

loop_
_atom_site_aniso_label
_atom_site_aniso_U_11
_atom_site_aniso_U_22
_atom_site_aniso_U_33
_atom_site_aniso_U_23
_atom_site_aniso_U_13
_atom_site_aniso_U_12
Sm1 0.0489(3) 0.0321(3) 0.0379(3) -0.0010(3) -0.0026(2) -0.0046(3)
Sm6 0.0483(3) 0.0303(3) 0.0346(3) 0.0012(3) 0.0043(2) -0.0053(3)
Cr1 0.0422(10) 0.0379(10) 0.0502(11) 0.0000(9) 0.0073(8) 0.0007(8)
Cr6 0.0418(10) 0.0348(10) 0.0497(11) -0.0010(8) -0.0064(8) 0.0013(8)
Cl1 0.167(8) 0.237(12) 0.149(7) 0.035(8) 0.029(6) 0.077(9)
Cl2 0.344(19) 0.268(17) 0.135(8) 0.043(10) 0.003(10) 0.113(15)
Cl3 0.42(2) 0.287(18) 0.117(7) 0.047(10) -0.024(10) -0.135(17)
Cl4 0.225(12) 0.299(17) 0.141(8) 0.069(10) -0.039(7) -0.099(12)
O1 0.056(5) 0.052(6) 0.049(5) -0.007(4) -0.002(4) 0.004(5)
O01 0.044(5) 0.032(4) 0.054(5) 0.006(4) -0.003(4) 0.001(4)
O2 0.081(7) 0.050(6) 0.081(7) 0.010(6) 0.039(6) 0.004(5)
O02 0.047(5) 0.041(5) 0.059(5) 0.002(4) 0.003(4) 0.010(4)
O3 0.069(6) 0.055(6) 0.052(5) -0.003(4) 0.003(4) 0.011(5)
O03 0.047(4) 0.032(4) 0.057(5) 0.002(4) 0.007(4) 0.002(4)
O4 0.043(5) 0.053(6) 0.076(6) 0.002(5) 0.006(4) 0.005(4)
O04 0.047(5) 0.044(5) 0.054(5) 0.006(4) 0.004(4) 0.009(4)
O6 0.070(6) 0.058(6) 0.051(5) 0.015(5) -0.004(5) 0.008(5)
O06 0.045(5) 0.036(5) 0.040(5) -0.002(4) -0.001(3) 0.000(4)
O7 0.068(6) 0.035(5) 0.081(7) -0.014(5) -0.024(5) 0.006(4)
O07 0.045(4) 0.033(4) 0.053(5) -0.008(4) 0.006(4) 0.004(3)
O8 0.050(5) 0.046(5) 0.049(5) 0.002(4) -0.003(4) 0.019(4)
O08 0.047(4) 0.041(5) 0.045(4) -0.001(4) 0.003(3) 0.001(4)
O9 0.040(4) 0.059(6) 0.072(6) 0.004(5) -0.009(4) 0.005(4)
O09 0.038(5) 0.045(5) 0.067(6) -0.004(4) -0.002(4) -0.001(4)
N11 0.074(7) 0.043(7) 0.035(5) -0.003(4) 0.008(5) -0.006(5)
N12 0.058(6) 0.040(5) 0.046(5) 0.000(5) -0.004(4) -0.007(5)
N16 0.070(7) 0.026(5) 0.044(6) 0.004(4) 0.003(5) 0.005(4)
N17 0.049(5) 0.032(5) 0.042(5) 0.007(4) 0.013(4) -0.003(4)
N21 0.049(6) 0.041(6) 0.058(6) -0.002(5) -0.003(5) 0.003(5)
N22 0.049(5) 0.042(6) 0.049(5) 0.003(5) -0.001(4) 0.008(5)
N26 0.052(6) 0.038(6) 0.062(7) 0.002(5) -0.010(5) 0.006(5)
N27 0.065(7) 0.040(6) 0.049(6) -0.004(5) 0.008(5) 0.003(5)
N31 0.056(6) 0.038(5) 0.035(5) -0.001(4) 0.004(4) -0.009(5)
N32 0.057(6) 0.044(6) 0.048(6) 0.005(5) -0.006(5) -0.009(5)
N36 0.058(7) 0.043(6) 0.049(7) -0.004(5) 0.000(5) 0.010(5)
N37 0.056(6) 0.040(5) 0.043(6) -0.001(5) 0.006(5) -0.011(5)
N41 0.121(12) 0.050(8) 0.043(7) -0.006(6) -0.020(7) -0.012(8)
N42 0.091(9) 0.045(7) 0.047(6) 0.003(5) -0.006(6) -0.005(6)
N46 0.126(12) 0.039(6) 0.039(6) 0.003(5) 0.013(7) -0.025(7)
N47 0.096(9) 0.047(7) 0.035(5) 0.002(5) 0.015(5) -0.013(6)
N51 0.101(9) 0.037(6) 0.042(6) -0.003(5) 0.007(6) 0.003(6)
N52 0.069(8) 0.046(6) 0.050(6) -0.006(5) -0.006(6) -0.002(6)
N56 0.097(9) 0.031(6) 0.050(6) 0.001(5) 0.009(6) -0.015(6)
N57 0.087(9) 0.027(5) 0.048(6) 0.007(5) 0.005(6) -0.003(6)
N61 0.093(9) 0.049(7) 0.056(7) 0.007(6) -0.024(7) -0.031(7)
N62 0.069(8) 0.066(8) 0.059(7) -0.002(6) -0.008(6) -0.032(7)
N66 0.072(8) 0.057(7) 0.050(6) 0.000(6) 0.021(5) -0.021(6)
N67 0.089(9) 0.051(7) 0.045(6) -0.005(5) 0.014(6) -0.019(7)
C1 0.103(16) 0.16(3) 0.075(12) -0.053(15) -0.013(11) -0.009(16)
C01 0.041(6) 0.036(6) 0.049(7) -0.011(5) -0.008(5) 0.004(5)
C2 0.059(10) 0.083(14) 0.101(14) -0.029(12) 0.007(9) -0.015(9)
C02 0.032(5) 0.030(6) 0.033(5) -0.002(4) 0.002(4) 0.004(4)
C3 0.117(17) 0.056(11) 0.104(16) -0.025(11) 0.034(13) -0.005(11)
C4 0.15(2) 0.039(9) 0.15(2) -0.010(12) 0.078(17) -0.026(12)
C5 0.39(6) 0.040(10) 0.13(2) 0.016(14) 0.08(3) 0.05(2)
C6 0.140(19) 0.15(2) 0.060(10) -0.044(13) -0.022(11) 0.080(18)
C06 0.039(6) 0.025(5) 0.035(5) 0.000(4) -0.004(4) 0.004(4)
C7 0.118(14) 0.045(8) 0.067(9) 0.008(7) 0.047(10) 0.042(9)
C07 0.040(6) 0.036(7) 0.049(6) -0.005(5) -0.003(5) 0.001(5)
C8 0.084(11) 0.061(9) 0.052(8) -0.002(7) 0.025(8) 0.019(8)
C9 0.051(7) 0.048(8) 0.069(9) 0.013(7) 0.012(6) 0.010(6)
C10 0.032(7) 0.074(11) 0.116(14) -0.016(11) 0.004(7) 0.003(7)
C13 0.073(9) 0.034(6) 0.049(7) 0.002(5) -0.005(6) -0.007(6)
C14 0.073(9) 0.049(8) 0.061(8) 0.003(7) -0.027(7) -0.020(7)
C15 0.090(11) 0.040(7) 0.054(8) -0.001(6) -0.012(7) 0.012(7)
C18 0.059(8) 0.038(7) 0.068(9) 0.002(6) 0.009(6) -0.016(6)
C19 0.074(9) 0.057(8) 0.043(7) 0.011(6) 0.016(6) -0.014(7)
C20 0.090(10) 0.044(7) 0.040(6) 0.019(6) 0.013(6) 0.004(7)
C23 0.057(9) 0.060(10) 0.098(13) 0.008(9) 0.004(9) 0.007(8)
C24 0.090(13) 0.068(11) 0.096(13) -0.002(10) -0.027(11) 0.030(10)
C25 0.070(10) 0.054(9) 0.086(11) -0.008(8) 0.012(8) 0.027(8)
C28 0.060(9) 0.042(7) 0.074(10) -0.004(7) 0.017(7) -0.002(7)
C29 0.062(10) 0.083(13) 0.113(15) 0.023(12) 0.037(10) 0.020(9)
C30 0.063(10) 0.065(10) 0.091(12) -0.004(9) -0.010(9) 0.010(8)
C33 0.076(9) 0.037(6) 0.060(9) 0.005(6) 0.000(7) -0.010(6)
C34 0.073(9) 0.055(9) 0.063(9) 0.023(7) -0.012(7) -0.028(8)
C35 0.080(10) 0.051(9) 0.048(7) 0.012(6) -0.002(7) -0.014(7)
C38 0.069(8) 0.026(5) 0.061(8) -0.004(5) 0.008(6) -0.003(6)
C39 0.075(9) 0.033(6) 0.058(8) -0.024(6) -0.001(7) -0.012(6)
C40 0.067(9) 0.057(9) 0.043(7) -0.010(6) -0.005(6) -0.017(7)
C43 0.142(16) 0.038(7) 0.038(7) 0.006(6) 0.005(8) -0.016(9)
C44 0.19(2) 0.055(10) 0.060(10) 0.021(10) 0.002(12) -0.022(15)
C45 0.144(18) 0.074(12) 0.050(9) 0.011(9) -0.032(10) 0.000(13)
C48 0.110(13) 0.064(10) 0.042(8) -0.010(7) 0.018(8) -0.017(10)
C49 0.20(2) 0.087(13) 0.025(6) -0.015(10) 0.008(9) -0.010(17)
C50 0.22(3) 0.058(10) 0.035(8) 0.013(7) -0.019(11) -0.031(14)
C53 0.095(13) 0.062(10) 0.071(11) 0.014(9) 0.012(9) -0.003(10)
C54 0.113(15) 0.041(8) 0.078(11) -0.012(8) 0.014(11) 0.008(9)
C55 0.16(2) 0.036(8) 0.068(11) -0.013(7) 0.022(12) 0.019(10)
C58 0.120(15) 0.054(9) 0.049(8) -0.002(7) -0.009(9) 0.019(10)
C59 0.109(15) 0.048(10) 0.117(17) 0.008(10) -0.030(13) 0.024(10)
C60 0.124(16) 0.045(9) 0.069(10) 0.013(8) 0.008(10) 0.013(10)
C63 0.055(9) 0.073(12) 0.099(13) 0.000(10) -0.004(9) -0.015(9)
C64 0.064(11) 0.117(19) 0.098(15) 0.041(15) -0.014(10) -0.024(12)
C65 0.127(18) 0.082(13) 0.080(13) 0.018(11) -0.050(13) -0.066(14)
C68 0.080(11) 0.062(10) 0.054(8) -0.005(7) 0.014(8) -0.018(9)
C69 0.083(14) 0.063(12) 0.14(2) -0.024(14) 0.020(13) -0.039(11)
C70 0.103(15) 0.057(10) 0.106(15) -0.028(10) 0.045(12) -0.053(11)
C71 0.28(5) 0.14(3) 0.36(7) -0.06(4) -0.21(5) 0.09(4)
C72 0.29(5) 0.16(4) 0.16(3) -0.01(3) 0.12(3) -0.04(4)
C81 0.119(18) 0.13(2) 0.086(14) 0.039(15) 0.009(12) 0.018(17)
C82 0.061(9) 0.075(11) 0.065(10) 0.040(9) -0.009(7) -0.010(8)
C83 0.131(19) 0.034(8) 0.132(19) 0.022(10) -0.021(15) 0.016(10)
C84 0.115(15) 0.041(9) 0.101(14) -0.004(9) -0.047(12) -0.011(9)
C85 0.32(5) 0.047(12) 0.17(3) -0.032(16) -0.07(3) 0.05(2)
C86 0.110(15) 0.073(12) 0.089(13) 0.022(10) -0.002(11) 0.033(11)
C87 0.087(11) 0.042(7) 0.056(8) -0.003(6) -0.004(7) 0.027(7)
C88 0.057(9) 0.077(11) 0.082(11) -0.016(10) -0.021(8) 0.022(8)
C89 0.044(7) 0.049(8) 0.083(10) -0.019(7) -0.003(7) 0.011(6)
C90 0.039(7) 0.087(13) 0.100(13) 0.004(11) -0.007(7) 0.014(8)
B1 0.091(13) 0.043(9) 0.049(9) -0.012(7) 0.010(8) -0.004(8)
B2 0.120(18) 0.063(12) 0.057(11) 0.004(9) -0.014(11) -0.021(12)
B3 0.051(8) 0.060(11) 0.033(7) -0.008(6) -0.005(6) 0.001(7)
B4 0.098(14) 0.046(9) 0.052(9) -0.003(7) 0.028(9) -0.007(9)

loop_
_atom_type_symbol
_atom_type_description
_atom_type_scat_dispersion_real
_atom_type_scat_dispersion_imag
_atom_type_scat_source
Sm Sm -0.1638 3.4418 'International Tables Vol C Tables 4.2.6.8 and 6.1.1.4'
Cr Cr 0.3209 0.6236 'International Tables Vol C Tables 4.2.6.8 and 6.1.1.4'
Cl Cl 0.1484 0.1585 'International Tables Vol C Tables 4.2.6.8 and 6.1.1.4'
O O 0.0106 0.0060 'International Tables Vol C Tables 4.2.6.8 and 6.1.1.4'
N N 0.0061 0.0033 'International Tables Vol C Tables 4.2.6.8 and 6.1.1.4'
C C 0.0033 0.0016 'International Tables Vol C Tables 4.2.6.8 and 6.1.1.4'
H H 0.0000 0.0000 'International Tables Vol C Tables 4.2.6.8 and 6.1.1.4'
B B 0.0013 0.0007 'International Tables Vol C Tables 4.2.6.8 and 6.1.1.4'

loop_
_geom_angle_atom_site_label_1
_geom_angle_atom_site_label_2
_geom_angle_atom_site_label_3
_geom_angle
O01 Sm1 O02 68.7(3)
O01 Sm1 N22 78.1(3)
O02 Sm1 N22 136.9(3)
O01 Sm1 N32 146.8(3)
O02 Sm1 N32 114.7(3)
N22 Sm1 N32 79.7(4)
O01 Sm1 N52 132.2(4)
O02 Sm1 N52 74.8(4)
N22 Sm1 N52 147.0(4)
N32 Sm1 N52 77.0(4)
O01 Sm1 N42 73.4(4)
O02 Sm1 N42 85.1(4)
N22 Sm1 N42 111.3(4)
N32 Sm1 N42 138.4(4)
N52 Sm1 N42 73.7(4)
O01 Sm1 N62 123.8(4)
O02 Sm1 N62 145.8(4)
N22 Sm1 N62 76.1(4)
N32 Sm1 N62 73.3(4)
N52 Sm1 N62 75.1(4)
N42 Sm1 N62 71.1(4)
O01 Sm1 N12 79.4(3)
O02 Sm1 N12 74.3(3)
N22 Sm1 N12 73.2(4)
N32 Sm1 N12 70.7(4)
N52 Sm1 N12 119.3(4)
N42 Sm1 N12 150.4(4)
N62 Sm1 N12 135.9(4)
O07 Sm6 N57 75.7(4)
O07 Sm6 N67 148.6(4)
N57 Sm6 N67 77.3(5)
O07 Sm6 O06 68.0(3)
N57 Sm6 O06 132.3(3)
N67 Sm6 O06 122.9(4)
O07 Sm6 N37 115.4(3)
N57 Sm6 N37 80.8(4)
N67 Sm6 N37 75.0(4)
O06 Sm6 N37 142.7(3)
O07 Sm6 N27 132.1(3)
N57 Sm6 N27 151.2(4)
N67 Sm6 N27 77.6(4)
O06 Sm6 N27 74.3(3)
N37 Sm6 N27 79.3(4)
O07 Sm6 N47 85.4(4)
N57 Sm6 N47 74.5(4)
N67 Sm6 N47 72.3(4)
O06 Sm6 N47 72.9(3)
N37 Sm6 N47 142.4(4)
N27 Sm6 N47 110.7(4)
O07 Sm6 N17 72.4(3)
N57 Sm6 N17 120.5(3)
N67 Sm6 N17 136.4(4)
O06 Sm6 N17 76.8(3)
N37 Sm6 N17 70.0(3)
N27 Sm6 N17 71.1(3)
N47 Sm6 N17 147.4(3)
O2 Cr1 O1 91.1(5)
O2 Cr1 O4 95.4(5)
O1 Cr1 O4 90.4(4)
O2 Cr1 O3 92.0(5)
O1 Cr1 O3 176.6(5)
O4 Cr1 O3 90.7(4)
O2 Cr1 O03 95.1(4)
O1 Cr1 O03 89.1(4)
O4 Cr1 O03 169.5(4)
O3 Cr1 O03 89.3(4)
O2 Cr1 O04 176.5(5)
O1 Cr1 O04 89.4(4)
O4 Cr1 O04 88.1(4)
O3 Cr1 O04 87.5(4)
O03 Cr1 O04 81.4(4)
O9 Cr6 O8 91.6(4)
O9 Cr6 O7 95.0(5)
O8 Cr6 O7 89.0(4)
O9 Cr6 O6 90.0(4)
O8 Cr6 O6 178.1(4)
O7 Cr6 O6 89.8(5)
O9 Cr6 O09 89.8(4)
O8 Cr6 O09 90.0(4)
O7 Cr6 O09 175.0(4)
O6 Cr6 O09 91.1(5)
O9 Cr6 O08 173.1(4)
O8 Cr6 O08 90.2(4)
O7 Cr6 O08 91.6(4)
O6 Cr6 O08 88.3(4)
O09 Cr6 O08 83.5(4)
C2 O1 Cr1 125.4(13)
C01 O01 Sm1 118.6(8)
C4 O2 Cr1 127.7(13)
C02 O02 Sm1 117.7(7)
C7 O3 Cr1 126.3(12)
C01 O03 Cr1 113.7(8)
C9 O4 Cr1 126.2(10)
C02 O04 Cr1 113.7(8)
C82 O6 Cr6 126.7(12)
C06 O06 Sm6 115.4(7)
C84 O7 Cr6 128.4(11)
C07 O07 Sm6 118.8(7)
C87 O8 Cr6 127.3(10)
C06 O08 Cr6 110.8(7)
C89 O9 Cr6 124.1(10)
C07 O09 Cr6 112.0(8)
C15 N11 N12 109.5(12)
C15 N11 B1 128.5(13)
N12 N11 B1 121.9(11)
N11 N12 C13 105.2(11)
N11 N12 Sm1 121.5(8)
C13 N12 Sm1 133.3(9)
C20 N16 N17 110.9(11)
C20 N16 B3 126.7(12)
N17 N16 B3 122.3(10)
C18 N17 N16 104.8(10)
C18 N17 Sm6 134.9(9)
N16 N17 Sm6 120.3(7)
C25 N21 N22 106.3(12)
C25 N21 B1 129.3(14)
N22 N21 B1 124.3(11)
C23 N22 N21 106.8(13)
C23 N22 Sm1 130.6(11)
N21 N22 Sm1 122.1(8)
C30 N26 N27 110.5(13)
C30 N26 B3 129.2(13)
N27 N26 B3 119.7(10)
C28 N27 N26 107.0(12)
C28 N27 Sm6 127.6(10)
N26 N27 Sm6 123.3(8)
C35 N31 N32 111.2(12)
C35 N31 B1 127.5(13)
N32 N31 B1 121.2(11)
C33 N32 N31 104.4(12)
C33 N32 Sm1 133.3(11)
N31 N32 Sm1 122.3(8)
C40 N36 N37 109.9(12)
C40 N36 B3 128.3(13)
N37 N36 B3 121.3(12)
C38 N37 N36 104.9(12)
C38 N37 Sm6 130.8(10)
N36 N37 Sm6 124.2(8)
C45 N41 N42 111.1(14)
C45 N41 B2 125.9(16)
N42 N41 B2 122.9(12)
C43 N42 N41 101.1(12)
C43 N42 Sm1 135.6(10)
N41 N42 Sm1 123.1(8)
N47 N46 C50 109.1(13)
N47 N46 B4 124.5(12)
C50 N46 B4 126.4(14)
C48 N47 N46 110.5(12)
C48 N47 Sm6 129.9(10)
N46 N47 Sm6 119.4(8)
C55 N51 N52 107.7(15)
C55 N51 B2 126.6(16)
N52 N51 B2 125.2(14)
C53 N52 N51 106.2(14)
C53 N52 Sm1 130.9(11)
N51 N52 Sm1 122.8(9)
C60 N56 N57 109.8(13)
C60 N56 B4 125.6(14)
N57 N56 B4 123.3(13)
C58 N57 N56 107.9(12)
C58 N57 Sm6 129.4(10)
N56 N57 Sm6 122.7(9)
C65 N61 N62 104.5(17)
C65 N61 B2 129.9(17)
N62 N61 B2 125.6(14)
C63 N62 N61 104.8(14)
C63 N62 Sm1 133.7(13)
N61 N62 Sm1 121.5(10)
C70 N66 N67 111.6(16)
C70 N66 B4 127.0(16)
N67 N66 B4 121.2(12)
C68 N67 N66 104.6(12)
C68 N67 Sm6 132.2(11)
N66 N67 Sm6 123.3(10)
C2 C1 H1A 109.5
C2 C1 H1B 109.5
H1A C1 H1B 109.5
C2 C1 H1C 109.5
H1A C1 H1C 109.5
H1B C1 H1C 109.5
O01 C01 O03 127.8(12)
O01 C01 C02 117.4(11)
O03 C01 C02 114.7(10)
O1 C2 C3 121.8(18)
O1 C2 C1 115(2)
C3 C2 C1 124(2)
O02 C02 O04 126.6(11)
O02 C02 C01 117.1(10)
O04 C02 C01 116.3(10)
C2 C3 C4 128.9(19)
C2 C3 H3 115.5
C4 C3 H3 115.5
O2 C4 C3 122(2)
O2 C4 C5 115(2)
C3 C4 C5 123.1(19)
C4 C5 H5A 109.5
C4 C5 H5B 109.5
H5A C5 H5B 109.5
C4 C5 H5C 109.5
H5A C5 H5C 109.5
H5B C5 H5C 109.5
C7 C6 H6A 109.5
C7 C6 H6B 109.5
H6A C6 H6B 109.5
C7 C6 H6C 109.5
H6A C6 H6C 109.5
H6B C6 H6C 109.5
O08 C06 O06 124.2(10)
O08 C06 C07 118.0(10)
O06 C06 C07 117.9(10)
O3 C7 C8 125.6(17)
O3 C7 C6 112.4(18)
C8 C7 C6 121.5(14)
O07 C07 O09 124.6(11)
O07 C07 C06 119.8(11)
O09 C07 C06 115.6(10)
C7 C8 C9 124.0(14)
C7 C8 H8 118.0
C9 C8 H8 118.0
O4 C9 C8 125.3(14)
O4 C9 C10 116.0(15)
C8 C9 C10 118.6(14)
C9 C10 H10A 109.5
C9 C10 H10B 109.5
H10A C10 H10B 109.5
C9 C10 H10C 109.5
H10A C10 H10C 109.5
H10B C10 H10C 109.5
C14 C13 N12 110.6(14)
C14 C13 H13 124.7
N12 C13 H13 124.7
C13 C14 C15 105.3(13)
C13 C14 H14 127.4
C15 C14 H14 127.4
N11 C15 C14 109.3(14)
N11 C15 H15 125.3
C14 C15 H15 125.3
N17 C18 C19 112.2(14)
N17 C18 H18 123.9
C19 C18 H18 123.9
C18 C19 C20 105.2(12)
C18 C19 H19 127.4
C20 C19 H19 127.4
N16 C20 C19 106.7(12)
N16 C20 H20 126.7
C19 C20 H20 126.7
N22 C23 C24 112.8(18)
N22 C23 H23 123.6
C24 C23 H23 123.6
C25 C24 C23 101.4(16)
C25 C24 H24 129.3
C23 C24 H24 129.3
N21 C25 C24 112.6(16)
N21 C25 H25 123.7
C24 C25 H25 123.7
N27 C28 C29 107.3(15)
N27 C28 H28 126.3
C29 C28 H28 126.3
C30 C29 C28 105.6(15)
C30 C29 H29 127.2
C28 C29 H29 127.2
N26 C30 C29 109.3(17)
N26 C30 H30 125.4
C29 C30 H30 125.4
N32 C33 C34 112.2(15)
N32 C33 H33 123.9
C34 C33 H33 123.9
C35 C34 C33 104.1(13)
C35 C34 H34 128.0
C33 C34 H34 128.0
N31 C35 C34 108.2(13)
N31 C35 H35 125.9
C34 C35 H35 125.9
N37 C38 C39 112.4(14)
N37 C38 H38 123.8
C39 C38 H38 123.8
C38 C39 C40 104.4(11)
C38 C39 H39 127.8
C40 C39 H39 127.8
N36 C40 C39 108.4(12)
N36 C40 H40 125.8
C39 C40 H40 125.8
N42 C43 C44 116.8(15)
N42 C43 H43 121.6
C44 C43 H43 121.6
C43 C44 C45 102.2(15)
C43 C44 H44 128.9
C45 C44 H44 128.9
N41 C45 C44 108.1(18)
N41 C45 H45 125.9
C44 C45 H45 125.9
N47 C48 C49 107.1(16)
N47 C48 H48 126.5
C49 C48 H48 126.5
C48 C49 C50 106.6(14)
C48 C49 H49 126.7
C50 C49 H49 126.7
N46 C50 C49 106.7(14)
N46 C50 H50 126.7
C49 C50 H50 126.7
N52 C53 C54 111.2(19)
N52 C53 H53 124.4
C54 C53 H53 124.4
C55 C54 C53 103.5(18)
C55 C54 H54 128.2
C53 C54 H54 128.2
N51 C55 C54 111.3(16)
N51 C55 H55 124.3
C54 C55 H55 124.3
N57 C58 C59 107.2(18)
N57 C58 H58 126.4
C59 C58 H58 126.4
C60 C59 C58 107.2(18)
C60 C59 H59 126.4
C58 C59 H59 126.4
N56 C60 C59 107.9(15)
N56 C60 H60 126.0
C59 C60 H60 126.1
N62 C63 C64 115(2)
N62 C63 H63 122.6
C64 C63 H63 122.6
C65 C64 C63 103.1(18)
C65 C64 H64 128.5
C63 C64 H64 128.5
C64 C65 N61 112.8(18)
C64 C65 H65 123.6
N61 C65 H65 123.6
N67 C68 C69 110.7(19)
N67 C68 H68 124.6
C69 C68 H68 124.6
C70 C69 C68 105.9(19)
C70 C69 H69 127.1
C68 C69 H69 127.1
N66 C70 C69 107.1(17)
N66 C70 H70 126.5
C69 C70 H70 126.5
Cl2 C71 Cl1 116(3)
Cl2 C71 H71A 108.2
Cl1 C71 H71A 108.3
Cl2 C71 H71B 108.3
Cl1 C71 H71B 108.2
H71A C71 H71B 107.4
Cl3 C72 Cl4 123(3)
Cl3 C72 H72A 106.7
Cl4 C72 H72A 106.7
Cl3 C72 H72B 106.7
Cl4 C72 H72B 106.7
H72A C72 H72B 106.6
C82 C81 H81A 109.5
C82 C81 H81B 109.5
H81A C81 H81B 109.5
C82 C81 H81C 109.5
H81A C81 H81C 109.5
H81B C81 H81C 109.5
O6 C82 C83 125.8(15)
O6 C82 C81 115(2)
C83 C82 C81 119.0(19)
C84 C83 C82 124.0(15)
C84 C83 H83 118.0
C82 C83 H83 118.0
O7 C84 C83 123.7(17)
O7 C84 C85 116(2)
C83 C84 C85 120.7(19)
C84 C85 H85A 109.5
C84 C85 H85B 109.5
H85A C85 H85B 109.5
C84 C85 H85C 109.5
H85A C85 H85C 109.5
H85B C85 H85C 109.5
C87 C86 H86A 109.5
C87 C86 H86B 109.5
H86A C86 H86B 109.5
C87 C86 H86C 109.5
H86A C86 H86C 109.5
H86B C86 H86C 109.5
O8 C87 C88 121.6(15)
O8 C87 C86 115.3(15)
C88 C87 C86 123.1(15)
C89 C88 C87 128.3(15)
C89 C88 H88 115.8
C87 C88 H88 115.8
O9 C89 C88 124.2(13)
O9 C89 C90 110.7(15)
C88 C89 C90 125.0(15)
C89 C90 H90A 109.5
C89 C90 H90B 109.5
H90A C90 H90B 109.5
C89 C90 H90C 109.5
H90A C90 H90C 109.5
H90B C90 H90C 109.5
N21 B1 N11 110.6(13)
N21 B1 N31 112.1(13)
N11 B1 N31 106.0(14)
N21 B1 H01 109.4
N11 B1 H01 109.4
N31 B1 H01 109.4
N61 B2 N51 109.7(14)
N61 B2 N41 106.1(18)
N51 B2 N41 108.7(17)
N61 B2 H02 110.7
N51 B2 H02 110.7
N41 B2 H02 110.7
N16 B3 N36 109.6(12)
N16 B3 N26 111.3(11)
N36 B3 N26 110.3(13)
N16 B3 H03 108.5
N36 B3 H03 108.5
N26 B3 H03 108.5
N56 B4 N46 112.1(15)
N56 B4 N66 110.0(13)
N46 B4 N66 106.2(14)
N56 B4 H04 109.5
N46 B4 H04 109.5
N66 B4 H04 109.5

loop_
_geom_bond_atom_site_label_1
_geom_bond_atom_site_label_2
_geom_bond_distance
Sm1 O01 2.369(9)
Sm1 O02 2.398(9)
Sm1 N22 2.488(10)
Sm1 N32 2.541(11)
Sm1 N52 2.553(12)
Sm1 N42 2.553(12)
Sm1 N62 2.586(12)
Sm1 N12 2.592(10)
Sm6 O07 2.381(9)
Sm6 N57 2.474(11)
Sm6 N67 2.479(13)
Sm6 O06 2.489(9)
Sm6 N37 2.508(10)
Sm6 N27 2.509(12)
Sm6 N47 2.603(11)
Sm6 N17 2.664(9)
Cr1 O2 1.925(11)
Cr1 O1 1.926(9)
Cr1 O4 1.935(9)
Cr1 O3 1.952(10)
Cr1 O03 2.016(9)
Cr1 O04 2.018(10)
Cr6 O9 1.924(9)
Cr6 O8 1.936(9)
Cr6 O7 1.955(10)
Cr6 O6 1.977(10)
Cr6 O09 1.978(10)
Cr6 O08 2.001(8)
Cl1 C71 1.83(4)
Cl2 C71 1.48(4)
Cl3 C72 1.65(3)
Cl4 C72 1.66(4)
O1 C2 1.33(2)
O01 C01 1.235(15)
O2 C4 1.23(2)
O02 C02 1.233(14)
O3 C7 1.271(17)
O03 C01 1.256(16)
O4 C9 1.266(17)
O04 C02 1.232(14)
O6 C82 1.27(2)
O06 C06 1.276(14)
O7 C84 1.28(2)
O07 C07 1.254(15)
O8 C87 1.263(16)
O08 C06 1.261(14)
O9 C89 1.287(18)
O09 C07 1.282(15)
N11 C15 1.336(18)
N11 N12 1.369(15)
N11 B1 1.54(2)
N12 C13 1.369(18)
N16 C20 1.346(16)
N16 N17 1.353(14)
N16 B3 1.52(2)
N17 C18 1.336(16)
N21 C25 1.310(18)
N21 N22 1.352(15)
N21 B1 1.53(2)
N22 C23 1.28(2)
N26 C30 1.327(19)
N26 N27 1.376(15)
N26 B3 1.584(19)
N27 C28 1.317(18)
N31 C35 1.311(17)
N31 N32 1.382(16)
N31 B1 1.589(19)
N32 C33 1.314(19)
N36 C40 1.354(17)
N36 N37 1.355(16)
N36 B3 1.53(2)
N37 C38 1.347(17)
N41 C45 1.34(2)
N41 N42 1.423(17)
N41 B2 1.55(3)
N42 C43 1.340(18)
N46 N47 1.337(16)
N46 C50 1.35(2)
N46 B4 1.54(2)
N47 C48 1.34(2)
N51 C55 1.34(2)
N51 N52 1.376(16)
N51 B2 1.54(3)
N52 C53 1.34(2)
N56 C60 1.34(2)
N56 N57 1.369(15)
N56 B4 1.48(2)
N57 C58 1.37(2)
N61 C65 1.35(2)
N61 N62 1.399(19)
N61 B2 1.51(3)
N62 C63 1.26(2)
N66 C70 1.34(2)
N66 N67 1.375(18)
N66 B4 1.58(3)
N67 C68 1.35(2)
C1 C2 1.47(3)
C1 H1A 0.9600
C1 H1B 0.9600
C1 H1C 0.9600
C01 C02 1.558(16)
C2 C3 1.34(3)
C3 C4 1.38(3)
C3 H3 0.9300
C4 C5 1.54(3)
C5 H5A 0.9600
C5 H5B 0.9600
C5 H5C 0.9600
C6 C7 1.54(3)
C6 H6A 0.9600
C6 H6B 0.9600
C6 H6C 0.9600
C06 C07 1.503(16)
C7 C8 1.36(3)
C8 C9 1.38(2)
C8 H8 0.9300
C9 C10 1.49(2)
C10 H10A 0.9600
C10 H10B 0.9600
C10 H10C 0.9600
C13 C14 1.36(2)
C13 H13 0.9300
C14 C15 1.37(2)
C14 H14 0.9300
C15 H15 0.9300
C18 C19 1.35(2)
C18 H18 0.9300
C19 C20 1.39(2)
C19 H19 0.9300
C20 H20 0.9300
C23 C24 1.37(3)
C23 H23 0.9300
C24 C25 1.33(3)
C24 H24 0.9300
C25 H25 0.9300
C28 C29 1.47(3)
C28 H28 0.9300
C29 C30 1.32(3)
C29 H29 0.9300
C30 H30 0.9300
C33 C34 1.39(2)
C33 H33 0.9300
C34 C35 1.38(2)
C34 H34 0.9300
C35 H35 0.9300
C38 C39 1.36(2)
C38 H38 0.9300
C39 C40 1.38(2)
C39 H39 0.9300
C40 H40 0.9300
C43 C44 1.36(2)
C43 H43 0.9300
C44 C45 1.42(3)
C44 H44 0.9300
C45 H45 0.9300
C48 C49 1.39(2)
C48 H48 0.9300
C49 C50 1.41(3)
C49 H49 0.9300
C50 H50 0.9300
C53 C54 1.39(3)
C53 H53 0.9300
C54 C55 1.36(3)
C54 H54 0.9300
C55 H55 0.9300
C58 C59 1.41(3)
C58 H58 0.9300
C59 C60 1.38(3)
C59 H59 0.9300
C60 H60 0.9300
C63 C64 1.35(3)
C63 H63 0.9300
C64 C65 1.28(3)
C64 H64 0.9300
C65 H65 0.9300
C68 C69 1.39(3)
C68 H68 0.9300
C69 C70 1.38(3)
C69 H69 0.9300
C70 H70 0.9300
C71 H71A 0.9700
C71 H71B 0.9700
C72 H72A 0.9700
C72 H72B 0.9700
C81 C82 1.52(3)
C81 H81A 0.9600
C81 H81B 0.9600
C81 H81C 0.9600
C82 C83 1.40(3)
C83 C84 1.40(3)
C83 H83 0.9300
C84 C85 1.47(3)
C85 H85A 0.9600
C85 H85B 0.9600
C85 H85C 0.9600
C86 C87 1.51(2)
C86 H86A 0.9600
C86 H86B 0.9600
C86 H86C 0.9600
C87 C88 1.38(2)
C88 C89 1.33(2)
C88 H88 0.9300
C89 C90 1.55(2)
C90 H90A 0.9600
C90 H90B 0.9600
C90 H90C 0.9600
B1 H01 0.9800
B2 H02 0.9800
B3 H03 0.9800
B4 H04 0.9800

loop_
_geom_torsion_atom_site_label_1
_geom_torsion_atom_site_label_2
_geom_torsion_atom_site_label_3
_geom_torsion_atom_site_label_4
_geom_torsion
O2 Cr1 O1 C2 -12.3(13)
O4 Cr1 O1 C2 -107.7(13)
O3 Cr1 O1 C2 144(7)
O03 Cr1 O1 C2 82.8(13)
O04 Cr1 O1 C2 164.2(13)
O02 Sm1 O01 C01 1.6(8)
N22 Sm1 O01 C01 -150.4(9)
N32 Sm1 O01 C01 -101.4(10)
N52 Sm1 O01 C01 44.6(11)
N42 Sm1 O01 C01 92.8(9)
N62 Sm1 O01 C01 145.5(9)
N12 Sm1 O01 C01 -75.5(9)
O1 Cr1 O2 C4 19(2)
O4 Cr1 O2 C4 109(2)
O3 Cr1 O2 C4 -160(2)
O03 Cr1 O2 C4 -70(2)
O04 Cr1 O2 C4 -78(8)
O01 Sm1 O02 C02 -5.2(8)
N22 Sm1 O02 C02 37.0(11)
N32 Sm1 O02 C02 138.8(8)
N52 Sm1 O02 C02 -153.6(9)
N42 Sm1 O02 C02 -79.3(9)
N62 Sm1 O02 C02 -124.5(9)
N12 Sm1 O02 C02 79.3(9)
O2 Cr1 O3 C7 -101.6(13)
O1 Cr1 O3 C7 102(7)
O4 Cr1 O3 C7 -6.2(13)
O03 Cr1 O3 C7 163.3(12)
O04 Cr1 O3 C7 81.9(12)
O2 Cr1 O03 C01 -179.2(9)
O1 Cr1 O03 C01 89.8(9)
O4 Cr1 O03 C01 2(3)
O3 Cr1 O03 C01 -87.3(9)
O04 Cr1 O03 C01 0.3(8)
O2 Cr1 O4 C9 106.3(12)
O1 Cr1 O4 C9 -162.6(12)
O3 Cr1 O4 C9 14.2(12)
O03 Cr1 O4 C9 -75(3)
O04 Cr1 O4 C9 -73.2(12)
O2 Cr1 O04 C02 6(8)
O1 Cr1 O04 C02 -91.0(9)
O4 Cr1 O04 C02 178.5(9)
O3 Cr1 O04 C02 87.8(8)
O03 Cr1 O04 C02 -1.8(8)
O9 Cr6 O6 C82 -106.7(13)
O8 Cr6 O6 C82 41(15)
O7 Cr6 O6 C82 -11.7(13)
O09 Cr6 O6 C82 163.4(13)
O08 Cr6 O6 C82 79.9(13)
O07 Sm6 O06 C06 0.8(7)
N57 Sm6 O06 C06 44.0(10)
N67 Sm6 O06 C06 147.5(8)
N37 Sm6 O06 C06 -102.6(9)
N27 Sm6 O06 C06 -149.1(8)
N47 Sm6 O06 C06 92.8(8)
N17 Sm6 O06 C06 -75.3(8)
O9 Cr6 O7 C84 103.2(17)
O8 Cr6 O7 C84 -165.3(17)
O6 Cr6 O7 C84 13.2(17)
O09 Cr6 O7 C84 -87(6)
O08 Cr6 O7 C84 -75.1(17)
N57 Sm6 O07 C07 -151.9(10)
N67 Sm6 O07 C07 -120.9(10)
O06 Sm6 O07 C07 -3.5(9)
N37 Sm6 O07 C07 135.8(9)
N27 Sm6 O07 C07 37.1(11)
N47 Sm6 O07 C07 -76.8(9)
N17 Sm6 O07 C07 79.0(9)
O9 Cr6 O8 C87 -11.8(12)
O7 Cr6 O8 C87 -106.8(12)
O6 Cr6 O8 C87 -159(14)
O09 Cr6 O8 C87 78.1(12)
O08 Cr6 O8 C87 161.6(12)
O9 Cr6 O08 C06 16(4)
O8 Cr6 O08 C06 -89.2(8)
O7 Cr6 O08 C06 -178.2(8)
O6 Cr6 O08 C06 92.0(8)
O09 Cr6 O08 C06 0.7(8)
O8 Cr6 O9 C89 18.2(11)
O7 Cr6 O9 C89 107.4(11)
O6 Cr6 O9 C89 -162.8(12)
O09 Cr6 O9 C89 -71.7(11)
O08 Cr6 O9 C89 -87(4)
O9 Cr6 O09 C07 179.5(9)
O8 Cr6 O09 C07 87.9(9)
O7 Cr6 O09 C07 10(6)
O6 Cr6 O09 C07 -90.5(9)
O08 Cr6 O09 C07 -2.3(9)
C15 N11 N12 C13 -0.6(15)
B1 N11 N12 C13 178.6(13)
C15 N11 N12 Sm1 177.5(9)
B1 N11 N12 Sm1 -3.3(17)
O01 Sm1 N12 N11 -119.0(10)
O02 Sm1 N12 N11 170.3(10)
N22 Sm1 N12 N11 -38.4(9)
N32 Sm1 N12 N11 46.3(9)
N52 Sm1 N12 N11 108.3(10)
N42 Sm1 N12 N11 -142.2(10)
N62 Sm1 N12 N11 9.3(13)
O01 Sm1 N12 C13 58.5(12)
O02 Sm1 N12 C13 -12.2(12)
N22 Sm1 N12 C13 139.1(13)
N32 Sm1 N12 C13 -136.2(13)
N52 Sm1 N12 C13 -74.2(13)
N42 Sm1 N12 C13 35.3(17)
N62 Sm1 N12 C13 -173.2(11)
C20 N16 N17 C18 -0.8(14)
B3 N16 N17 C18 177.6(12)
C20 N16 N17 Sm6 179.2(8)
B3 N16 N17 Sm6 -2.5(14)
O07 Sm6 N17 C18 -10.0(12)
N57 Sm6 N17 C18 -70.8(13)
N67 Sm6 N17 C18 -175.1(12)
O06 Sm6 N17 C18 60.8(12)
N37 Sm6 N17 C18 -136.4(13)
N27 Sm6 N17 C18 138.4(13)
N47 Sm6 N17 C18 39.3(15)
O07 Sm6 N17 N16 170.1(9)
N57 Sm6 N17 N16 109.3(8)
N67 Sm6 N17 N16 5.0(11)
O06 Sm6 N17 N16 -119.1(8)
N37 Sm6 N17 N16 43.7(8)
N27 Sm6 N17 N16 -41.5(8)
N47 Sm6 N17 N16 -140.6(9)
C25 N21 N22 C23 -1.9(17)
B1 N21 N22 C23 174.9(14)
C25 N21 N22 Sm1 170.8(10)
B1 N21 N22 Sm1 -12.4(17)
O01 Sm1 N22 C23 -60.8(14)
O02 Sm1 N22 C23 -100.6(14)
N32 Sm1 N22 C23 144.1(14)
N52 Sm1 N22 C23 98.6(15)
N42 Sm1 N22 C23 5.9(15)
N62 Sm1 N22 C23 68.9(14)
N12 Sm1 N22 C23 -143.2(15)
O01 Sm1 N22 N21 128.5(10)
O02 Sm1 N22 N21 88.7(10)
N32 Sm1 N22 N21 -26.7(9)
N52 Sm1 N22 N21 -72.2(12)
N42 Sm1 N22 N21 -164.8(9)
N62 Sm1 N22 N21 -101.9(10)
N12 Sm1 N22 N21 46.1(9)
C30 N26 N27 C28 4.2(16)
B3 N26 N27 C28 176.2(12)
C30 N26 N27 Sm6 168.7(10)
B3 N26 N27 Sm6 -19.3(16)
O07 Sm6 N27 C28 -104.4(12)
N57 Sm6 N27 C28 94.1(14)
N67 Sm6 N27 C28 64.1(12)
O06 Sm6 N27 C28 -65.6(12)
N37 Sm6 N27 C28 141.0(12)
N47 Sm6 N27 C28 -1.3(13)
N17 Sm6 N27 C28 -146.7(12)
O07 Sm6 N27 N26 94.4(10)
N57 Sm6 N27 N26 -67.1(13)
N67 Sm6 N27 N26 -97.1(10)
O06 Sm6 N27 N26 133.2(10)
N37 Sm6 N27 N26 -20.2(9)
N47 Sm6 N27 N26 -162.5(9)
N17 Sm6 N27 N26 52.1(9)
C35 N31 N32 C33 0.0(16)
B1 N31 N32 C33 -176.3(15)
C35 N31 N32 Sm1 -178.2(9)
B1 N31 N32 Sm1 5.6(17)
O01 Sm1 N32 C33 163.1(13)
O02 Sm1 N32 C33 74.5(15)
N22 Sm1 N32 C33 -148.3(15)
N52 Sm1 N32 C33 8.2(14)
N42 Sm1 N32 C33 -37.7(17)
N62 Sm1 N32 C33 -69.9(14)
N12 Sm1 N32 C33 136.0(15)
O01 Sm1 N32 N31 -19.4(13)
O02 Sm1 N32 N31 -107.9(9)
N22 Sm1 N32 N31 29.3(9)
N52 Sm1 N32 N31 -174.2(10)
N42 Sm1 N32 N31 139.8(9)
N62 Sm1 N32 N31 107.7(10)
N12 Sm1 N32 N31 -46.4(9)
C40 N36 N37 C38 -0.6(15)
B3 N36 N37 C38 -172.9(14)
C40 N36 N37 Sm6 -176.5(9)
B3 N36 N37 Sm6 11.2(18)
O07 Sm6 N37 C38 78.9(13)
N57 Sm6 N37 C38 9.7(13)
N67 Sm6 N37 C38 -69.5(13)
O06 Sm6 N37 C38 165.3(11)
N27 Sm6 N37 C38 -149.5(13)
N47 Sm6 N37 C38 -39.3(16)
N17 Sm6 N37 C38 137.0(13)
O07 Sm6 N37 N36 -106.4(10)
N57 Sm6 N37 N36 -175.6(10)
N67 Sm6 N37 N36 105.2(11)
O06 Sm6 N37 N36 -20.0(13)
N27 Sm6 N37 N36 25.3(10)
N47 Sm6 N37 N36 135.5(10)
N17 Sm6 N37 N36 -48.3(9)
C45 N41 N42 C43 -1(2)
B2 N41 N42 C43 -178.7(19)
C45 N41 N42 Sm1 174.3(13)
B2 N41 N42 Sm1 -3(2)
O01 Sm1 N42 C43 -8.0(17)
O02 Sm1 N42 C43 61.2(17)
N22 Sm1 N42 C43 -77.7(18)
N32 Sm1 N42 C43 -176.3(16)
N52 Sm1 N42 C43 136.8(18)
N62 Sm1 N42 C43 -143.7(18)
N12 Sm1 N42 C43 16(2)
O01 Sm1 N42 N41 178.7(13)
O02 Sm1 N42 N41 -112.1(12)
N22 Sm1 N42 N41 109.0(12)
N32 Sm1 N42 N41 10.4(15)
N52 Sm1 N42 N41 -36.5(12)
N62 Sm1 N42 N41 43.0(12)
N12 Sm1 N42 N41 -157.5(11)
C50 N46 N47 C48 0(2)
B4 N46 N47 C48 -179.4(18)
C50 N46 N47 Sm6 176.2(15)
B4 N46 N47 Sm6 -4(2)
O07 Sm6 N47 C48 62.2(15)
N57 Sm6 N47 C48 138.6(16)
N67 Sm6 N47 C48 -140.1(16)
O06 Sm6 N47 C48 -6.1(15)
N37 Sm6 N47 C48 -170.8(14)
N27 Sm6 N47 C48 -71.3(16)
N17 Sm6 N47 C48 15.8(19)
O07 Sm6 N47 N46 -112.5(12)
N57 Sm6 N47 N46 -36.2(12)
N67 Sm6 N47 N46 45.1(12)
O06 Sm6 N47 N46 179.1(13)
N37 Sm6 N47 N46 14.4(16)
N27 Sm6 N47 N46 114.0(12)
N17 Sm6 N47 N46 -159.0(10)
C55 N51 N52 C53 -1.1(18)
B2 N51 N52 C53 171.6(16)
C55 N51 N52 Sm1 -177.4(11)
B2 N51 N52 Sm1 -5(2)
O01 Sm1 N52 C53 -86.3(14)
O02 Sm1 N52 C53 -45.1(14)
N22 Sm1 N52 C53 121.5(13)
N32 Sm1 N52 C53 75.4(14)
N42 Sm1 N52 C53 -134.4(15)
N62 Sm1 N52 C53 151.4(14)
N12 Sm1 N52 C53 16.7(15)
O01 Sm1 N52 N51 89.0(11)
O02 Sm1 N52 N51 130.2(11)
N22 Sm1 N52 N51 -63.3(13)
N32 Sm1 N52 N51 -109.3(11)
N42 Sm1 N52 N51 40.9(10)
N62 Sm1 N52 N51 -33.4(10)
N12 Sm1 N52 N51 -168.1(10)
C60 N56 N57 C58 1.0(18)
B4 N56 N57 C58 168.7(16)
C60 N56 N57 Sm6 -176.9(11)
B4 N56 N57 Sm6 -9(2)
O07 Sm6 N57 C58 -44.9(13)
N67 Sm6 N57 C58 151.0(14)
O06 Sm6 N57 C58 -85.8(14)
N37 Sm6 N57 C58 74.4(13)
N27 Sm6 N57 C58 121.0(13)
N47 Sm6 N57 C58 -134.1(14)
N17 Sm6 N57 C58 14.3(15)
O07 Sm6 N57 N56 132.5(11)
N67 Sm6 N57 N56 -31.6(10)
O06 Sm6 N57 N56 91.6(11)
N37 Sm6 N57 N56 -108.2(11)
N27 Sm6 N57 N56 -61.6(14)
N47 Sm6 N57 N56 43.3(10)
N17 Sm6 N57 N56 -168.3(9)
C65 N61 N62 C63 -2.5(18)
B2 N61 N62 C63 -179.8(17)
C65 N61 N62 Sm1 179.0(11)
B2 N61 N62 Sm1 2(2)
O01 Sm1 N62 C63 85.8(17)
O02 Sm1 N62 C63 -172.2(15)
N22 Sm1 N62 C63 20.7(17)
N32 Sm1 N62 C63 -62.5(17)
N52 Sm1 N62 C63 -143.1(18)
N42 Sm1 N62 C63 139.4(18)
N12 Sm1 N62 C63 -26(2)
O01 Sm1 N62 N61 -96.2(11)
O02 Sm1 N62 N61 5.8(15)
N22 Sm1 N62 N61 -161.3(11)
N32 Sm1 N62 N61 115.5(11)
N52 Sm1 N62 N61 34.9(10)
N42 Sm1 N62 N61 -42.6(10)
N12 Sm1 N62 N61 151.8(9)
C70 N66 N67 C68 -0.3(17)
B4 N66 N67 C68 -176.0(13)
C70 N66 N67 Sm6 178.2(10)
B4 N66 N67 Sm6 2.4(17)
O07 Sm6 N67 C68 -179.2(11)
N57 Sm6 N67 C68 -148.4(14)
O06 Sm6 N67 C68 79.2(14)
N37 Sm6 N67 C68 -64.7(14)
N27 Sm6 N67 C68 17.3(13)
N47 Sm6 N67 C68 134.1(14)
N17 Sm6 N67 C68 -27.3(16)
O07 Sm6 N67 N66 2.8(14)
N57 Sm6 N67 N66 33.6(10)
O06 Sm6 N67 N66 -98.8(11)
N37 Sm6 N67 N66 117.3(11)
N27 Sm6 N67 N66 -160.7(11)
N47 Sm6 N67 N66 -43.9(10)
N17 Sm6 N67 N66 154.7(9)
Sm1 O01 C01 O03 178.3(10)
Sm1 O01 C01 C02 1.4(13)
Cr1 O03 C01 O01 -175.9(10)
Cr1 O03 C01 C02 1.0(13)
Cr1 O1 C2 C3 3(2)
Cr1 O1 C2 C1 -175.3(12)
Sm1 O02 C02 O04 -173.3(9)
Sm1 O02 C02 C01 7.7(13)
Cr1 O04 C02 O02 -176.2(9)
Cr1 O04 C02 C01 2.8(12)
O01 C01 C02 O02 -6.3(16)
O03 C01 C02 O02 176.4(10)
O01 C01 C02 O04 174.6(11)
O03 C01 C02 O04 -2.6(15)
O1 C2 C3 C4 8(4)
C1 C2 C3 C4 -174(2)
Cr1 O2 C4 C3 -15(4)
Cr1 O2 C4 C5 165(2)
C2 C3 C4 O2 -1(4)
C2 C3 C4 C5 178(3)
Cr6 O08 C06 O06 -178.2(9)
Cr6 O08 C06 C07 0.8(12)
Sm6 O06 C06 O08 -179.6(8)
Sm6 O06 C06 C07 1.4(12)
Cr1 O3 C7 C8 -3(2)
Cr1 O3 C7 C6 -175.1(14)
Sm6 O07 C07 O09 -175.4(10)
Sm6 O07 C07 C06 5.6(15)
Cr6 O09 C07 O07 -175.7(10)
Cr6 O09 C07 C06 3.3(13)
O08 C06 C07 O07 176.2(11)
O06 C06 C07 O07 -4.7(17)
O08 C06 C07 O09 -2.9(16)
O06 C06 C07 O09 176.2(11)
O3 C7 C8 C9 9(3)
C6 C7 C8 C9 180.0(19)
Cr1 O4 C9 C8 -14(2)
Cr1 O4 C9 C10 166.1(11)
C7 C8 C9 O4 0(3)
C7 C8 C9 C10 -179.4(16)
N11 N12 C13 C14 1.9(16)
Sm1 N12 C13 C14 -176.0(10)
N12 C13 C14 C15 -2.4(17)
N12 N11 C15 C14 -0.9(16)
B1 N11 C15 C14 -180.0(14)
C13 C14 C15 N11 1.9(17)
N16 N17 C18 C19 -1.5(16)
Sm6 N17 C18 C19 178.6(10)
N17 C18 C19 C20 3.1(18)
N17 N16 C20 C19 2.7(15)
B3 N16 C20 C19 -175.6(13)
C18 C19 C20 N16 -3.4(17)
N21 N22 C23 C24 3(2)
Sm1 N22 C23 C24 -168.4(13)
N22 C23 C24 C25 -3(2)
N22 N21 C25 C24 0(2)
B1 N21 C25 C24 -176.9(16)
C23 C24 C25 N21 2(2)
N26 N27 C28 C29 -4.0(17)
Sm6 N27 C28 C29 -167.6(11)
N27 C28 C29 C30 3(2)
N27 N26 C30 C29 -2(2)
B3 N26 C30 C29 -173.5(16)
C28 C29 C30 N26 0(2)
N31 N32 C33 C34 -0.4(18)
Sm1 N32 C33 C34 177.5(9)
N32 C33 C34 C35 0.6(19)
N32 N31 C35 C34 0.4(17)
B1 N31 C35 C34 176.4(15)
C33 C34 C35 N31 -0.6(18)
N36 N37 C38 C39 -0.1(17)
Sm6 N37 C38 C39 175.4(10)
N37 C38 C39 C40 0.7(19)
N37 N36 C40 C39 1.0(17)
B3 N36 C40 C39 172.7(15)
C38 C39 C40 N36 -1.0(17)
N41 N42 C43 C44 -4(2)
Sm1 N42 C43 C44 -178.6(16)
N42 C43 C44 C45 7(3)
N42 N41 C45 C44 5(3)
B2 N41 C45 C44 -177(2)
C43 C44 C45 N41 -7(3)
N46 N47 C48 C49 -1(2)
Sm6 N47 C48 C49 -176.0(14)
N47 C48 C49 C50 1(3)
N47 N46 C50 C49 0(3)
B4 N46 C50 C49 180(2)
C48 C49 C50 N46 -1(3)
N51 N52 C53 C54 -0.6(19)
Sm1 N52 C53 C54 175.2(11)
N52 C53 C54 C55 2(2)
N52 N51 C55 C54 3(2)
B2 N51 C55 C54 -170.0(17)
C53 C54 C55 N51 -3(2)
N56 N57 C58 C59 -1.9(18)
Sm6 N57 C58 C59 175.8(12)
N57 C58 C59 C60 2(2)
N57 N56 C60 C59 0(2)
B4 N56 C60 C59 -167.0(17)
C58 C59 C60 N56 -1(2)
N61 N62 C63 C64 2(2)
Sm1 N62 C63 C64 -179.4(14)
N62 C63 C64 C65 -1(3)
C63 C64 C65 N61 -1(3)
N62 N61 C65 C64 2(2)
B2 N61 C65 C64 179.1(19)
N66 N67 C68 C69 -1.9(18)
Sm6 N67 C68 C69 179.8(12)
N67 C68 C69 C70 3(2)
N67 N66 C70 C69 2(2)
B4 N66 C70 C69 177.8(16)
C68 C69 C70 N66 -3(2)
Cr6 O6 C82 C83 7(3)
Cr6 O6 C82 C81 -173.7(13)
O6 C82 C83 C84 1(4)
C81 C82 C83 C84 -178(2)
Cr6 O7 C84 C83 -10(3)
Cr6 O7 C84 C85 168(2)
C82 C83 C84 O7 0(4)
C82 C83 C84 C85 -177(3)
Cr6 O8 C87 C88 5(2)
Cr6 O8 C87 C86 -176.3(12)
O8 C87 C88 C89 0(3)
C86 C87 C88 C89 -178.4(19)
Cr6 O9 C89 C88 -19(2)
Cr6 O9 C89 C90 165.0(11)
C87 C88 C89 O9 8(3)
C87 C88 C89 C90 -177.0(17)
C25 N21 B1 N11 123.4(17)
N22 N21 B1 N11 -52.7(17)
C25 N21 B1 N31 -118.6(17)
N22 N21 B1 N31 65.4(19)
C15 N11 B1 N21 -120.9(15)
N12 N11 B1 N21 60.1(17)
C15 N11 B1 N31 117.4(15)
N12 N11 B1 N31 -61.6(17)
C35 N31 B1 N21 124.7(16)
N32 N31 B1 N21 -59.7(19)
C35 N31 B1 N11 -114.6(16)
N32 N31 B1 N11 61.0(17)
C65 N61 B2 N51 125.8(18)
N62 N61 B2 N51 -58(2)
C65 N61 B2 N41 -116.9(19)
N62 N61 B2 N41 60(2)
C55 N51 B2 N61 -128.5(19)
N52 N51 B2 N61 60(2)
C55 N51 B2 N41 115.8(19)
N52 N51 B2 N41 -56(2)
C45 N41 B2 N61 124(2)
N42 N41 B2 N61 -58(2)
C45 N41 B2 N51 -118(2)
N42 N41 B2 N51 60(2)
C20 N16 B3 N36 118.1(15)
N17 N16 B3 N36 -60.0(16)
C20 N16 B3 N26 -119.6(14)
N17 N16 B3 N26 62.3(16)
C40 N36 B3 N16 -113.8(15)
N37 N36 B3 N16 57.1(18)
C40 N36 B3 N26 123.3(15)
N37 N36 B3 N26 -65.9(16)
C30 N26 B3 N16 119.2(16)
N27 N26 B3 N16 -51.1(16)
C30 N26 B3 N36 -118.9(17)
N27 N26 B3 N36 70.8(15)
C60 N56 B4 N46 112.2(18)
N57 N56 B4 N46 -53(2)
C60 N56 B4 N66 -129.9(17)
N57 N56 B4 N66 64.4(19)
N47 N46 B4 N56 61(2)
C50 N46 B4 N56 -119(2)
N47 N46 B4 N66 -60(2)
C50 N46 B4 N66 121(2)
C70 N66 B4 N56 124.9(16)
N67 N66 B4 N56 -60.1(18)
C70 N66 B4 N46 -113.7(17)
N67 N66 B4 N46 61.4(16)
